data_8101765
loop_
_publ_author_name
'Spannenberg, A.'
'J\"ager-Fiedler, U.'
'Arndt, P.'
'Rosenthal, U.'

_publ_section_title
;
Crystal structure of [1,2-ethylene-1,1'-bis(\h^5^-tetrahydroindenyl)]-
chloro-[\h^2^-N,C-3,4,5,6-tetrafluoropyridyl]zirconium(IV), ZrCl
(C~5~F~4~N)(C~20~H~24~)
;
_journal_issue 2
_journal_name_full 'Zeitschrift f\"ur Kristallographie - New Crystal Structures'
_journal_page_first 253
_journal_page_last 254
_journal_volume 220
_journal_year 2005
_chemical_formula_structural ZrCl(C~25~H~24~F~4~N)
_chemical_formula_sum 'C25 H24 Cl F4 N Zr'
_chemical_formula_weight 541.12
_chemical_name_systematic
; 
[1,2-ethylene-1,1'-bis(\h^5^-tetrahydroindenyl)]-chloro-[\h^2^-N,C-3,4,5,6-
tetrafluoropyridyl]zirconium(IV) 
;
_space_group_IT_number 14
_symmetry_cell_setting monoclinic
_symmetry_space_group_name_Hall '-P 2yn'
_symmetry_space_group_name_H-M 'P 1 21/n 1'
_atom_sites_solution_hydrogens geom
_atom_sites_solution_primary direct
_atom_sites_solution_secondary difmap
_audit_creation_method SHELXL
_cell_angle_alpha 90.00
_cell_angle_beta 92.43(3)
_cell_angle_gamma 90.00
_cell_formula_units_Z 4
_cell_length_a 9.903(2)
_cell_length_b 11.279(2)
_cell_length_c 20.231(4)
_cell_measurement_reflns_used 5000
_cell_measurement_temperature 200(2)
_cell_measurement_theta_max 20
_cell_measurement_theta_min 4
_cell_volume 2257.7(8)
_computing_cell_refinement STOE-CELL
_computing_data_collection STOE-EXPOSE
_computing_data_reduction STOE-INTEGRATE
_computing_molecular_graphics XP
_computing_publication_material SHELXL-93
_computing_structure_refinement 'SHELXL-97 (Sheldrick, 1993)'
_computing_structure_solution 'SHELXS-97 (Sheldrick, 1990)'
_diffrn_ambient_temperature 200(2)
_diffrn_measured_fraction_theta_full 0.973
_diffrn_measured_fraction_theta_max 0.973
_diffrn_measurement_device 'STOE IPDS I'
_diffrn_measurement_method 'phi scans'
_diffrn_radiation_monochromator graphite
_diffrn_radiation_source 'fine-focus sealed tube'
_diffrn_radiation_type MoK\a
_diffrn_radiation_wavelength 0.71073
_diffrn_reflns_av_R_equivalents 0.0237
_diffrn_reflns_av_sigmaI/netI 0.0481
_diffrn_reflns_limit_h_max 11
_diffrn_reflns_limit_h_min -11
_diffrn_reflns_limit_k_max 13
_diffrn_reflns_limit_k_min -12
_diffrn_reflns_limit_l_max 0
_diffrn_reflns_limit_l_min -23
_diffrn_reflns_number 6533
_diffrn_reflns_theta_full 24.24
_diffrn_reflns_theta_max 24.24
_diffrn_reflns_theta_min 2.07
_diffrn_standards_interval_time 360
_diffrn_standards_number 50-200
_exptl_absorpt_coefficient_mu 0.651
_exptl_absorpt_correction_type none
_exptl_crystal_colour beige
_exptl_crystal_density_diffrn 1.592
_exptl_crystal_description prism
_exptl_crystal_F_000 1096
_exptl_crystal_size_max 0.4
_exptl_crystal_size_mid 0.3
_exptl_crystal_size_min 0.2
_refine_diff_density_max 0.585
_refine_diff_density_min -0.385
_refine_diff_density_rms 0.065
_refine_ls_extinction_method none
_refine_ls_goodness_of_fit_ref 1.004
_refine_ls_hydrogen_treatment mixed
_refine_ls_matrix_type full
_refine_ls_number_parameters 287
_refine_ls_number_reflns 3561
_refine_ls_number_restraints 30
_refine_ls_restrained_S_all 1.001
_refine_ls_R_factor_all 0.0515
_refine_ls_R_factor_gt 0.0347
_refine_ls_shift/su_max 0.001
_refine_ls_shift/su_mean 0.000
_refine_ls_structure_factor_coef Fsqd
_refine_ls_weighting_details 'calc w=1/[\s^2^(Fo^2^)+(0.0430P)^2^+0.0000P] where P=(Fo^2^+2Fc^2^)/3'
_refine_ls_wR_factor_gt 0.0764
_refine_ls_wR_factor_ref 0.0811
_reflns_number_observed 2716
_reflns_number_total 3561
_reflns_observed_criterion >2sigma(I)
_cod_data_source_file 1267-1513.cff
_cod_data_source_block ks233
_cod_depositor_comments
;
The following automatic conversions were performed:

'_exptl_absorpt_correction_type' tag value 'no' was replaced with
'none' value.

Automatic conversion script
Id: cif_fix_values 1646 2011-03-28 12:23:43Z adriana 
;
_cod_original_sg_symbol_H-M P2(1)/n
_cod_database_code 8101765

loop_
_symmetry_equiv_pos_as_xyz
'x, y, z'
'-x+1/2, y+1/2, -z+1/2'
'-x, -y, -z'
'x-1/2, -y-1/2, z-1/2'

loop_
_atom_site_label
_atom_site_type_symbol
_atom_site_fract_x
_atom_site_fract_y
_atom_site_fract_z
_atom_site_U_iso_or_equiv
_atom_site_adp_type
_atom_site_occupancy
_atom_site_symmetry_multiplicity
_atom_site_Wyckoff_symbol
_atom_site_calc_flag
_atom_site_refinement_flags
_atom_site_disorder_assembly
_atom_site_disorder_group
Zr1 Zr 0.98432(3) 0.09263(3) 0.741174(15) 0.02902(12) Uani 1 4 e d . . .
Cl1 Cl 0.77752(10) -0.01505(10) 0.69600(5) 0.0582(3) Uani 1 4 e d . B .
C1 C 0.9641(4) 0.1951(3) 0.83512(16) 0.0374(8) Uani 1 4 e d . B .
C2 C 0.9748(5) 0.2742(4) 0.8868(2) 0.0554(11) Uani 1 4 e d . . .
C3 C 0.8680(7) 0.2955(4) 0.9255(2) 0.0755(16) Uani 1 4 e d . . .
C4 C 0.7494(6) 0.2401(5) 0.9126(3) 0.0849(18) Uani 1 4 e d . . .
C5 C 0.7398(5) 0.1627(5) 0.8601(3) 0.0716(14) Uani 1 4 e d . . .
C6 C 0.9774(4) 0.3049(3) 0.70386(18) 0.0404(9) Uani 1 4 e d . B .
H6 H 0.9427 0.3627 0.7328 0.049 Uiso 1 4 e calc R . .
C7 C 1.1116(4) 0.2635(3) 0.70446(18) 0.0407(9) Uani 1 4 e d . B .
H7 H 1.1826 0.2874 0.7346 0.049 Uiso 1 4 e calc R . .
C8 C 1.1231(4) 0.1808(3) 0.65296(18) 0.0404(9) Uani 1 4 e d . B .
C9 C 0.9941(4) 0.1682(3) 0.62230(16) 0.0368(9) Uani 1 4 e d . B .
C10 C 0.9042(4) 0.2461(3) 0.65311(17) 0.0395(9) Uani 1 4 e d . B .
C11 C 0.7606(4) 0.2667(4) 0.62757(19) 0.0594(11) Uani 1 4 e d D . .
H11A H 0.7494 0.3509 0.6145 0.071 Uiso 1 4 e calc R A 1
H11B H 0.6979 0.2500 0.6632 0.071 Uiso 1 4 e calc R A 1
C12A C 0.7249(5) 0.1870(6) 0.5678(3) 0.061(2) Uiso 0.733(11) 4 e d PD B 1
H12A H 0.6922 0.1099 0.5842 0.074 Uiso 0.733(11) 4 e calc PR B 1
H12B H 0.6496 0.2241 0.5416 0.074 Uiso 0.733(11) 4 e calc PR B 1
C13A C 0.8416(5) 0.1636(6) 0.5219(3) 0.061(2) Uiso 0.733(11) 4 e d PD B 1
H13A H 0.8093 0.1151 0.4836 0.073 Uiso 0.733(11) 4 e calc PR B 1
H13B H 0.8764 0.2396 0.5050 0.073 Uiso 0.733(11) 4 e calc PR B 1
C12B C 0.7435(18) 0.2420(13) 0.5531(3) 0.056(5) Uiso 0.267(11) 4 e d PD B 2
H12C H 0.7920 0.3023 0.5275 0.068 Uiso 0.267(11) 4 e calc PR B 2
H12D H 0.6467 0.2433 0.5387 0.068 Uiso 0.267(11) 4 e calc PR B 2
C13B C 0.8041(7) 0.1184(13) 0.5427(11) 0.067(6) Uiso 0.267(11) 4 e d PD B 2
H13C H 0.7894 0.0980 0.4953 0.081 Uiso 0.267(11) 4 e calc PR B 2
H13D H 0.7511 0.0612 0.5682 0.081 Uiso 0.267(11) 4 e calc PR B 2
C14 C 0.9542(4) 0.0977(4) 0.56128(17) 0.0533(10) Uani 1 4 e d D . .
H14A H 0.9220 0.0182 0.5741 0.064 Uiso 1 4 e calc R B 1
H14B H 1.0334 0.0873 0.5336 0.064 Uiso 1 4 e calc R B 1
C15 C 1.0407(4) -0.1205(3) 0.76668(18) 0.0383(9) Uani 1 4 e d . B .
H15 H 0.9693 -0.1768 0.7645 0.046 Uiso 1 4 e calc R . .
C16 C 1.1153(4) -0.0807(3) 0.71270(18) 0.0412(9) Uani 1 4 e d . B .
H16 H 1.1014 -0.1044 0.6679 0.049 Uiso 1 4 e calc R . .
C17 C 1.2140(3) 0.0004(3) 0.73724(19) 0.0390(9) Uani 1 4 e d . B .
C18 C 1.1976(3) 0.0122(3) 0.80544(18) 0.0376(9) Uani 1 4 e d . B .
C19 C 1.0904(3) -0.0625(3) 0.82362(17) 0.0359(8) Uani 1 4 e d . B .
C20 C 1.0565(4) -0.0806(4) 0.89478(17) 0.0513(10) Uani 1 4 e d D . .
H20A H 1.0194 -0.1613 0.9004 0.062 Uiso 1 4 e calc R C 1
H20B H 0.9867 -0.0227 0.9069 0.062 Uiso 1 4 e calc R C 1
C21A C 1.1815(6) -0.0651(6) 0.9401(4) 0.059(3) Uiso 0.554(11) 4 e d PD D 1
H21A H 1.2495 -0.1266 0.9311 0.070 Uiso 0.554(11) 4 e calc PR D 1
H21B H 1.1577 -0.0710 0.9870 0.070 Uiso 0.554(11) 4 e calc PR D 1
C22A C 1.2362(9) 0.0575(6) 0.9254(3) 0.057(3) Uiso 0.554(11) 4 e d PD D 1
H22A H 1.3111 0.0749 0.9578 0.068 Uiso 0.554(11) 4 e calc PR D 1
H22B H 1.1638 0.1162 0.9323 0.068 Uiso 0.554(11) 4 e calc PR D 1
C21B C 1.1466(8) -0.0048(10) 0.9404(5) 0.068(4) Uiso 0.446(11) 4 e d PD D 2
H21C H 1.1052 0.0749 0.9428 0.082 Uiso 0.446(11) 4 e calc PR D 2
H21D H 1.1462 -0.0397 0.9853 0.082 Uiso 0.446(11) 4 e calc PR D 2
C22B C 1.2929(9) 0.0108(12) 0.9223(4) 0.080(4) Uiso 0.446(11) 4 e d PD D 2
H22C H 1.3433 0.0581 0.9564 0.096 Uiso 0.446(11) 4 e calc PR D 2
H22D H 1.3377 -0.0672 0.9182 0.096 Uiso 0.446(11) 4 e calc PR D 2
C23 C 1.2873(4) 0.0753(4) 0.8563(2) 0.0585(11) Uani 1 4 e d D . .
H23A H 1.2893 0.1611 0.8460 0.070 Uiso 1 4 e calc R D 1
H23B H 1.3807 0.0444 0.8546 0.070 Uiso 1 4 e calc R D 1
C24 C 1.3176(4) 0.0632(4) 0.6974(2) 0.0547(11) Uani 1 4 e d . . .
H24A H 1.3612 0.1269 0.7244 0.066 Uiso 1 4 e calc R . .
H24B H 1.3884 0.0065 0.6850 0.066 Uiso 1 4 e calc R . .
C25 C 1.2503(4) 0.1153(3) 0.6363(2) 0.0528(11) Uani 1 4 e d . . .
H25A H 1.2275 0.0512 0.6043 0.063 Uiso 1 4 e calc R . .
H25B H 1.3133 0.1706 0.6153 0.063 Uiso 1 4 e calc R . .
N1 N 0.8439(3) 0.1410(3) 0.82407(15) 0.0475(8) Uani 1 4 e d . B .
F1 F 1.0920(3) 0.3329(2) 0.90006(13) 0.0841(8) Uani 1 4 e d . . .
F2 F 0.8788(4) 0.3726(3) 0.97592(13) 0.1269(15) Uani 1 4 e d . . .
F3 F 0.6410(4) 0.2596(4) 0.94908(19) 0.1480(17) Uani 1 4 e d . . .
F4 F 0.6256(3) 0.1064(4) 0.8446(2) 0.1289(14) Uani 1 4 e d . . .

loop_
_atom_site_aniso_label
_atom_site_aniso_U_11
_atom_site_aniso_U_22
_atom_site_aniso_U_33
_atom_site_aniso_U_23
_atom_site_aniso_U_13
_atom_site_aniso_U_12
Zr1 0.02926(18) 0.02863(18) 0.02929(19) -0.00217(15) 0.00265(13) -0.00119(16)
Cl1 0.0529(6) 0.0627(7) 0.0576(7) 0.0028(5) -0.0135(5) -0.0214(5)
C1 0.041(2) 0.043(2) 0.0278(19) 0.0004(16) -0.0004(17) 0.0094(17)
C2 0.084(3) 0.043(2) 0.039(2) -0.0005(19) -0.006(2) 0.019(2)
C3 0.129(5) 0.064(3) 0.035(2) -0.002(2) 0.017(3) 0.044(3)
C4 0.103(4) 0.090(4) 0.065(4) 0.012(3) 0.053(4) 0.047(4)
C5 0.054(3) 0.081(4) 0.082(4) 0.013(3) 0.027(3) 0.011(3)
C6 0.055(2) 0.0236(18) 0.043(2) 0.0003(16) 0.0076(19) 0.0032(17)
C7 0.045(2) 0.0306(19) 0.047(2) 0.0017(17) 0.0025(18) -0.0085(17)
C8 0.045(2) 0.0305(19) 0.047(2) 0.0090(17) 0.0181(19) -0.0006(16)
C9 0.053(2) 0.0293(19) 0.0288(19) 0.0027(15) 0.0076(18) 0.0054(17)
C10 0.049(2) 0.034(2) 0.036(2) 0.0047(16) 0.0028(18) 0.0081(17)
C11 0.059(3) 0.063(3) 0.056(3) -0.004(2) -0.007(2) 0.025(2)
C14 0.069(3) 0.056(2) 0.035(2) -0.0058(19) 0.006(2) 0.008(2)
C15 0.040(2) 0.0246(18) 0.051(2) 0.0022(16) 0.0006(18) -0.0009(15)
C16 0.051(2) 0.034(2) 0.039(2) -0.0031(17) 0.0079(18) 0.0131(18)
C17 0.0330(19) 0.0284(19) 0.056(2) 0.0056(17) 0.0070(18) 0.0064(15)
C18 0.0332(19) 0.032(2) 0.047(2) -0.0005(16) -0.0046(18) 0.0070(16)
C19 0.0385(19) 0.029(2) 0.039(2) 0.0043(15) -0.0013(17) 0.0044(15)
C20 0.062(2) 0.052(2) 0.040(2) 0.0051(19) 0.003(2) 0.005(2)
C23 0.038(2) 0.050(3) 0.086(3) -0.006(2) -0.015(2) 0.0029(19)
C24 0.041(2) 0.050(3) 0.075(3) 0.009(2) 0.022(2) 0.0079(18)
C25 0.045(2) 0.049(3) 0.066(3) 0.014(2) 0.027(2) 0.0067(19)
N1 0.0427(19) 0.0529(19) 0.0480(19) -0.0022(15) 0.0153(17) 0.0082(16)
F1 0.114(2) 0.0649(17) 0.0701(18) -0.0236(14) -0.0316(17) 0.0009(17)
F2 0.233(4) 0.103(2) 0.0467(16) -0.0262(15) 0.018(2) 0.065(3)
F3 0.163(3) 0.157(4) 0.133(3) 0.016(3) 0.112(3) 0.068(3)
F4 0.0546(18) 0.153(3) 0.184(4) -0.011(3) 0.059(2) -0.011(2)

loop_
_atom_type_symbol
_atom_type_description
_atom_type_scat_dispersion_real
_atom_type_scat_dispersion_imag
_atom_type_scat_source
C C 0.0033 0.0016 'International Tables Vol C Tables 4.2.6.8 and 6.1.1.4'
H H 0.0000 0.0000 'International Tables Vol C Tables 4.2.6.8 and 6.1.1.4'
N N 0.0061 0.0033 'International Tables Vol C Tables 4.2.6.8 and 6.1.1.4'
F F 0.0171 0.0103 'International Tables Vol C Tables 4.2.6.8 and 6.1.1.4'
Zr Zr -2.9673 0.5597 'International Tables Vol C Tables 4.2.6.8 and 6.1.1.4'
Cl Cl 0.1484 0.1585 'International Tables Vol C Tables 4.2.6.8 and 6.1.1.4'

loop_
_geom_angle_atom_site_label_1
_geom_angle_atom_site_label_2
_geom_angle_atom_site_label_3
_geom_angle
_geom_angle_site_symmetry_1
_geom_angle_site_symmetry_3
_geom_angle_publ_flag
C1 Zr1 N1 34.60(12) . . ?
C1 Zr1 C16 133.17(12) . . ?
N1 Zr1 C16 135.45(12) . . ?
C1 Zr1 C7 85.21(13) . . ?
N1 Zr1 C7 111.91(12) . . ?
C16 Zr1 C7 106.01(12) . . ?
C1 Zr1 C8 118.11(13) . . ?
N1 Zr1 C8 142.76(12) . . ?
C16 Zr1 C8 80.55(12) . . ?
C7 Zr1 C8 33.05(11) . . ?
C1 Zr1 C17 110.79(13) . . ?
N1 Zr1 C17 134.64(12) . . ?
C16 Zr1 C17 33.24(12) . . ?
C7 Zr1 C17 80.59(11) . . ?
C8 Zr1 C17 67.41(11) . . ?
C1 Zr1 C6 76.16(12) . . ?
N1 Zr1 C6 89.04(12) . . ?
C16 Zr1 C6 134.78(12) . . ?
C7 Zr1 C6 33.05(12) . . ?
C8 Zr1 C6 54.26(11) . . ?
C17 Zr1 C6 113.57(11) . . ?
C1 Zr1 C15 110.23(12) . . ?
N1 Zr1 C15 102.35(11) . . ?
C16 Zr1 C15 33.25(11) . . ?
C7 Zr1 C15 134.83(12) . . ?
C8 Zr1 C15 113.69(11) . . ?
C17 Zr1 C15 54.27(11) . . ?
C6 Zr1 C15 167.35(12) . . ?
C1 Zr1 Cl1 117.13(10) . . ?
N1 Zr1 Cl1 82.59(9) . . ?
C16 Zr1 Cl1 87.71(10) . . ?
C7 Zr1 Cl1 133.95(9) . . ?
C8 Zr1 Cl1 113.27(10) . . ?
C17 Zr1 Cl1 120.89(9) . . ?
C6 Zr1 Cl1 109.83(9) . . ?
C15 Zr1 Cl1 77.51(9) . . ?
C1 Zr1 C9 129.34(12) . . ?
N1 Zr1 C9 131.13(11) . . ?
C16 Zr1 C9 90.20(11) . . ?
C7 Zr1 C9 53.75(12) . . ?
C8 Zr1 C9 32.17(12) . . ?
C17 Zr1 C9 92.18(12) . . ?
C6 Zr1 C9 53.19(11) . . ?
C15 Zr1 C9 119.64(11) . . ?
Cl1 Zr1 C9 83.24(9) . . ?
C1 Zr1 C10 101.73(12) . . ?
N1 Zr1 C10 99.62(11) . . ?
C16 Zr1 C10 121.81(12) . . ?
C7 Zr1 C10 53.68(12) . . ?
C8 Zr1 C10 53.45(12) . . ?
C17 Zr1 C10 120.58(12) . . ?
C6 Zr1 C10 31.82(11) . . ?
C15 Zr1 C10 147.16(12) . . ?
Cl1 Zr1 C10 81.48(9) . . ?
C9 Zr1 C10 31.92(11) . . ?
C1 Zr1 C18 81.69(12) . . ?
N1 Zr1 C18 102.88(11) . . ?
C16 Zr1 C18 53.58(12) . . ?
C7 Zr1 C18 90.48(12) . . ?
C8 Zr1 C18 92.08(12) . . ?
C17 Zr1 C18 31.84(11) . . ?
C6 Zr1 C18 119.68(12) . . ?
C15 Zr1 C18 52.76(11) . . ?
Cl1 Zr1 C18 130.15(8) . . ?
C9 Zr1 C18 121.66(12) . . ?
C10 Zr1 C18 142.99(11) . . ?
N1 C1 C2 117.3(4) . . ?
N1 C1 Zr1 74.7(2) . . ?
C2 C1 Zr1 166.6(3) . . ?
F1 C2 C3 118.6(4) . . ?
F1 C2 C1 120.4(4) . . ?
C3 C2 C1 120.9(5) . . ?
F2 C3 C4 119.3(5) . . ?
F2 C3 C2 120.8(6) . . ?
C4 C3 C2 119.9(5) . . ?
F3 C4 C3 121.8(6) . . ?
F3 C4 C5 119.8(6) . . ?
C3 C4 C5 118.4(4) . . ?
N1 C5 F4 117.6(5) . . ?
N1 C5 C4 121.2(5) . . ?
F4 C5 C4 121.2(5) . . ?
C10 C6 C7 108.0(3) . . ?
C10 C6 Zr1 77.0(2) . . ?
C7 C6 Zr1 70.55(19) . . ?
C8 C7 C6 108.6(3) . . ?
C8 C7 Zr1 76.14(19) . . ?
C6 C7 Zr1 76.4(2) . . ?
C9 C8 C7 107.1(3) . . ?
C9 C8 C25 127.2(3) . . ?
C7 C8 C25 125.7(4) . . ?
C9 C8 Zr1 76.01(19) . . ?
C7 C8 Zr1 70.82(19) . . ?
C25 C8 Zr1 116.9(2) . . ?
C8 C9 C10 108.7(3) . . ?
C8 C9 C14 128.1(3) . . ?
C10 C9 C14 122.7(3) . . ?
C8 C9 Zr1 71.82(19) . . ?
C10 C9 Zr1 75.11(19) . . ?
C14 C9 Zr1 125.1(2) . . ?
C6 C10 C9 107.6(3) . . ?
C6 C10 C11 129.0(3) . . ?
C9 C10 C11 123.1(3) . . ?
C6 C10 Zr1 71.18(19) . . ?
C9 C10 Zr1 72.98(19) . . ?
C11 C10 Zr1 126.6(3) . . ?
C10 C11 C12B 111.8(7) . . ?
C10 C11 C12A 111.2(4) . . ?
C12B C11 C12A 27.0(6) . . ?
C13A C12A C11 115.0(4) . . ?
C14 C13A C12A 108.5(4) . . ?
C11 C12B C13B 105.8(10) . . ?
C12B C13B C14 118.9(10) . . ?
C9 C14 C13A 109.2(4) . . ?
C9 C14 C13B 109.8(7) . . ?
C13A C14 C13B 28.9(7) . . ?
C19 C15 C16 108.1(3) . . ?
C19 C15 Zr1 77.82(19) . . ?
C16 C15 Zr1 70.00(18) . . ?
C17 C16 C15 108.0(3) . . ?
C17 C16 Zr1 76.34(19) . . ?
C15 C16 Zr1 76.76(19) . . ?
C18 C17 C16 107.5(3) . . ?
C18 C17 C24 126.2(3) . . ?
C16 C17 C24 126.3(4) . . ?
C18 C17 Zr1 77.7(2) . . ?
C16 C17 Zr1 70.42(19) . . ?
C24 C17 Zr1 117.4(2) . . ?
C17 C18 C19 108.6(3) . . ?
C17 C18 C23 128.8(3) . . ?
C19 C18 C23 122.0(3) . . ?
C17 C18 Zr1 70.5(2) . . ?
C19 C18 Zr1 74.63(19) . . ?
C23 C18 Zr1 128.3(2) . . ?
C15 C19 C18 107.9(3) . . ?
C15 C19 C20 129.8(3) . . ?
C18 C19 C20 121.9(3) . . ?
C15 C19 Zr1 70.62(19) . . ?
C18 C19 Zr1 73.79(19) . . ?
C20 C19 Zr1 127.0(2) . . ?
C19 C20 C21A 110.7(4) . . ?
C19 C20 C21B 110.8(5) . . ?
C21A C20 C21B 29.1(4) . . ?
C20 C21A C22A 106.0(5) . . ?
C21A C22A C23 115.9(5) . . ?
C22B C21B C20 117.4(7) . . ?
C23 C22B C21B 105.5(7) . . ?
C18 C23 C22B 111.8(6) . . ?
C18 C23 C22A 110.8(4) . . ?
C22B C23 C22A 29.5(4) . . ?
C25 C24 C17 109.7(3) . . ?
C24 C25 C8 110.7(3) . . ?
C5 N1 C1 122.2(4) . . ?
C5 N1 Zr1 165.6(3) . . ?
C1 N1 Zr1 70.73(19) . . ?

loop_
_geom_bond_atom_site_label_1
_geom_bond_atom_site_label_2
_geom_bond_distance
_geom_bond_site_symmetry_2
_geom_bond_publ_flag
N1 Zr1 2.289(3) . ?
Zr1 Cl1 2.5190(11) . ?
C1 N1 1.348(5) . ?
C1 C2 1.375(5) . ?
C1 Zr1 2.241(3) . ?
C2 F1 1.353(5) . ?
C2 C3 1.364(7) . ?
C3 F2 1.342(5) . ?
C3 C4 1.346(8) . ?
C4 F3 1.346(5) . ?
C4 C5 1.375(7) . ?
C5 N1 1.311(5) . ?
C5 F4 1.323(6) . ?
C6 C10 1.398(5) . ?
C6 C7 1.409(5) . ?
C6 Zr1 2.511(3) . ?
C7 C8 1.406(5) . ?
C7 Zr1 2.436(3) . ?
C8 C9 1.403(5) . ?
C8 C25 1.511(5) . ?
C8 Zr1 2.504(3) . ?
C9 C10 1.414(5) . ?
C9 C14 1.507(5) . ?
C9 Zr1 2.557(3) . ?
C10 C11 1.510(5) . ?
C10 Zr1 2.585(3) . ?
C11 C12B 1.535(3) . ?
C11 C12A 1.536(3) . ?
C12A C13A 1.535(3) . ?
C13A C14 1.535(3) . ?
C12B C13B 1.535(3) . ?
C13B C14 1.536(3) . ?
C15 C19 1.396(5) . ?
C15 C16 1.417(5) . ?
C15 Zr1 2.516(3) . ?
C16 C17 1.413(5) . ?
C16 Zr1 2.429(3) . ?
C17 C18 1.402(5) . ?
C17 C24 1.508(5) . ?
C17 Zr1 2.505(3) . ?
C18 C19 1.416(5) . ?
C18 C23 1.509(5) . ?
C18 Zr1 2.597(3) . ?
C19 C20 1.506(5) . ?
C19 Zr1 2.608(3) . ?
C20 C21A 1.518(4) . ?
C20 C21B 1.519(4) . ?
C21A C22A 1.519(4) . ?
C22A C23 1.519(4) . ?
C21B C22B 1.519(4) . ?
C22B C23 1.519(4) . ?
C24 C25 1.500(6) . ?
